data_1557496
loop_
_publ_author_name
'Ptak, Maciej'
'Svane, Katrine L.'
'Collings, Ines E.'
'Paraguassu, Waldeci'

_publ_section_title
;
 Effect of Alkali and Trivalent Metal Ions on the High-Pressure Phase
 Transition of [C2H5NH3]MI0.5MIII0.5(HCOO)3 (MI = Na, K and MIII = Cr, Al)
 Heterometallic Perovskites
;
_journal_name_full 'The Journal of Physical Chemistry C'
_journal_paper_doi 10.1021/acs.jpcc.0c00372
_journal_year 2020
_chemical_formula_moiety 'C6 H6 Cr K O12, 2(C2 H8 N)'
_chemical_formula_sum 'C10 H22 Cr K N2 O12'
_chemical_formula_weight 453.39
_space_group_crystal_system monoclinic
_space_group_IT_number 14
_space_group_name_Hall '-P 2yn'
_space_group_name_H-M_alt 'P 1 21/n 1'
_atom_sites_solution_hydrogens geom
_audit_creation_method SHELXL-2016/6
_cell_angle_alpha 90
_cell_angle_beta 87.760(13)
_cell_angle_gamma 90
_cell_formula_units_Z 2
_cell_length_a 8.2715(15)
_cell_length_b 8.5665(13)
_cell_length_c 12.2416(15)
_cell_measurement_reflns_used 239
_cell_measurement_temperature 293(2)
_cell_measurement_theta_max 13.2680
_cell_measurement_theta_min 1.9840
_cell_volume 866.8(2)
_computing_cell_refinement 'CrysAlisPro (Agilent Technologies, 2013)'
_computing_data_reduction 'CrysAlisPro (Agilent Technologies, 2013)'
_computing_molecular_graphics 'SHELXLE-2011 (Huebschle, 2011)'
_computing_structure_refinement 'SHELXL-2016/6 (Sheldrick, 2016)'
_computing_structure_solution 'SHELXT 2014/5 (Sheldrick, 2014)'
_diffrn_ambient_pressure '1.90 GPa'
_diffrn_ambient_temperature 293(2)
_diffrn_detector_area_resol_mean 7
_diffrn_measured_fraction_theta_full 0.683
_diffrn_measured_fraction_theta_max 0.659
_diffrn_measurement_device_type 'ID15B beamline, ESRF'
_diffrn_measurement_method 'omega scans'
_diffrn_radiation_type synchrotron
_diffrn_radiation_wavelength 0.41115
_diffrn_reflns_av_R_equivalents 0.0358
_diffrn_reflns_av_unetI/netI 0.0613
_diffrn_reflns_Laue_measured_fraction_full 0.683
_diffrn_reflns_Laue_measured_fraction_max 0.659
_diffrn_reflns_limit_h_max 9
_diffrn_reflns_limit_h_min -9
_diffrn_reflns_limit_k_max 10
_diffrn_reflns_limit_k_min -10
_diffrn_reflns_limit_l_max 14
_diffrn_reflns_limit_l_min -16
_diffrn_reflns_number 2379
_diffrn_reflns_point_group_measured_fraction_full 0.683
_diffrn_reflns_point_group_measured_fraction_max 0.659
_diffrn_reflns_theta_full 14.282
_diffrn_reflns_theta_max 15.906
_diffrn_reflns_theta_min 1.981
_diffrn_source synchrotron
_exptl_absorpt_coefficient_mu 0.222
_exptl_absorpt_correction_T_max 1.00000
_exptl_absorpt_correction_T_min 0.85866
_exptl_absorpt_correction_type multi-scan
_exptl_absorpt_process_details
;
CrysAlisPro 1.171.39.46 (Rigaku Oxford Diffraction, 2018)
Empirical absorption correction using spherical harmonics,
 implemented in SCALE3 ABSPACK scaling algorithm.
;
_exptl_crystal_colour 'dark blue'
_exptl_crystal_density_diffrn 1.737
_exptl_crystal_description block
_exptl_crystal_F_000 470
_exptl_crystal_size_max 0.040
_exptl_crystal_size_mid 0.030
_exptl_crystal_size_min 0.010
_refine_diff_density_max 0.860
_refine_diff_density_min -0.710
_refine_diff_density_rms 0.114
_refine_ls_extinction_method none
_refine_ls_goodness_of_fit_ref 1.799
_refine_ls_hydrogen_treatment constr
_refine_ls_matrix_type full
_refine_ls_number_parameters 63
_refine_ls_number_reflns 1411
_refine_ls_number_restraints 0
_refine_ls_restrained_S_all 1.799
_refine_ls_R_factor_all 0.1794
_refine_ls_R_factor_gt 0.1273
_refine_ls_shift/su_max 0.000
_refine_ls_shift/su_mean 0.000
_refine_ls_structure_factor_coef Fsqd
_refine_ls_weighting_details 'w=1/[\s^2^(Fo^2^)+(0.1000P)^2^] where P=(Fo^2^+2Fc^2^)/3'
_refine_ls_weighting_scheme calc
_refine_ls_wR_factor_gt 0.3347
_refine_ls_wR_factor_ref 0.3849
_reflns_Friedel_coverage 0.000
_reflns_number_gt 675
_reflns_number_total 1411
_reflns_threshold_expression 'I > 2\s(I)'
_cod_data_source_file jp0c00372_si_002.cif
_cod_data_source_block EtaKCrF_c3_p06
_cod_original_sg_symbol_H-M 'P 21/n'
_cod_database_code 1557496
_shelx_shelxl_version_number 2016/6
_shelx_space_group_comment
;
The symmetry employed for this shelxl refinement is uniquely defined
by the following loop, which should always be used as a source of
symmetry information in preference to the above space-group names.
They are only intended as comments.
;

loop_
_space_group_symop_operation_xyz
'x, y, z'
'-x+1/2, y+1/2, -z+1/2'
'-x, -y, -z'
'x-1/2, -y-1/2, z-1/2'

loop_
_atom_site_label
_atom_site_type_symbol
_atom_site_fract_x
_atom_site_fract_y
_atom_site_fract_z
_atom_site_U_iso_or_equiv
_atom_site_adp_type
_atom_site_occupancy
_atom_site_site_symmetry_order
_atom_site_calc_flag
_atom_site_refinement_flags_posn
_atom_site_refinement_flags_adp
_atom_site_refinement_flags_occupancy
_atom_site_disorder_assembly
_atom_site_disorder_group
Cr1 Cr 0.500000 0.500000 0.500000 0.0644(9) Uani 1 2 d S . P . .
K1 K 0.500000 0.500000 1.000000 0.0750(11) Uani 1 2 d S . P . .
C1 C 0.7803(18) 0.3158(15) 0.4511(11) 0.102(4) Uiso 1 1 d . . . . .
H1 H 0.751492 0.272699 0.518778 0.123 Uiso 1 1 calc R U . . .
C2 C 0.3278(14) 0.2091(14) 0.5032(9) 0.089(3) Uiso 1 1 d . . . . .
H2 H 0.266205 0.252591 0.449055 0.107 Uiso 1 1 calc R U . . .
C3 C 0.5775(15) 0.4790(12) 0.7238(8) 0.079(3) Uiso 1 1 d . . . . .
H3 H 0.471889 0.442679 0.732753 0.095 Uiso 1 1 calc R U . . .
O1 O 0.6894(9) 0.4184(8) 0.4175(5) 0.0785(18) Uiso 1 1 d . . . . .
O2 O 0.9062(10) 0.2633(9) 0.4048(6) 0.095(2) Uiso 1 1 d . . . . .
O3 O 0.4376(9) 0.2874(8) 0.5436(5) 0.0763(17) Uiso 1 1 d . . . . .
O4 O 0.2988(12) 0.0687(13) 0.5358(7) 0.113(3) Uiso 1 1 d . . . . .
O5 O 0.6267(10) 0.5143(7) 0.6329(5) 0.0778(18) Uiso 1 1 d . . . . .
O6 O 0.6602(13) 0.4886(9) 0.8057(6) 0.100(3) Uiso 1 1 d . . . . .
N1 N 1.0185(13) 0.4403(12) 0.2241(8) 0.094(3) Uiso 1 1 d . . . . .
H1A H 0.988118 0.378009 0.279337 0.141 Uiso 1 1 calc R U . . .
H1B H 1.124445 0.457559 0.225495 0.141 Uiso 1 1 calc R U . . .
H1C H 0.995524 0.394887 0.161113 0.141 Uiso 1 1 calc R U . . .
C4 C 0.933(2) 0.5860(18) 0.2341(13) 0.125(5) Uiso 1 1 d . . . . .
H4A H 0.956644 0.649312 0.169663 0.150 Uiso 1 1 calc R U . . .
H4B H 0.817774 0.566685 0.239141 0.150 Uiso 1 1 calc R U . . .
C5 C 0.977(3) 0.661(2) 0.3215(16) 0.155(6) Uiso 1 1 d . . . . .
H5A H 1.093225 0.668500 0.320881 0.233 Uiso 1 1 calc R U . . .
H5B H 0.939345 0.606077 0.385748 0.233 Uiso 1 1 calc R U . . .
H5C H 0.931710 0.764325 0.321843 0.233 Uiso 1 1 calc R U . . .

loop_
_atom_site_aniso_label
_atom_site_aniso_U_11
_atom_site_aniso_U_22
_atom_site_aniso_U_33
_atom_site_aniso_U_23
_atom_site_aniso_U_13
_atom_site_aniso_U_12
Cr1 0.076(2) 0.0526(17) 0.0644(12) 0.0024(8) 0.0037(9) 0.0037(8)
K1 0.090(3) 0.058(2) 0.0763(17) -0.0069(12) 0.0082(14) -0.0082(12)

loop_
_atom_type_symbol
_atom_type_description
_atom_type_scat_dispersion_real
_atom_type_scat_dispersion_imag
_atom_type_scat_source
C C -0.0001 0.0005 'International Tables Vol C Tables 4.2.6.8 and 6.1.1.4'
H H 0.0000 0.0000 'International Tables Vol C Tables 4.2.6.8 and 6.1.1.4'
N N 0.0006 0.0010 'International Tables Vol C Tables 4.2.6.8 and 6.1.1.4'
O O 0.0018 0.0018 'International Tables Vol C Tables 4.2.6.8 and 6.1.1.4'
K K 0.0805 0.0845 'International Tables Vol C Tables 4.2.6.8 and 6.1.1.4'
Cr Cr 0.1612 0.2219 'International Tables Vol C Tables 4.2.6.8 and 6.1.1.4'

loop_
_geom_angle_atom_site_label_1
_geom_angle_atom_site_label_2
_geom_angle_atom_site_label_3
_geom_angle
_geom_angle_site_symmetry_1
_geom_angle_site_symmetry_3
_geom_angle_publ_flag
O1 Cr1 O1 180.0 . 3_666 ?
O1 Cr1 O3 89.7(3) . 3_666 ?
O1 Cr1 O3 90.3(3) 3_666 3_666 ?
O1 Cr1 O3 90.3(3) . . ?
O1 Cr1 O3 89.7(3) 3_666 . ?
O3 Cr1 O3 180.0 3_666 . ?
O1 Cr1 O5 89.6(3) . 3_666 ?
O1 Cr1 O5 90.4(3) 3_666 3_666 ?
O3 Cr1 O5 88.6(3) 3_666 3_666 ?
O3 Cr1 O5 91.4(3) . 3_666 ?
O1 Cr1 O5 90.4(3) . . ?
O1 Cr1 O5 89.6(3) 3_666 . ?
O3 Cr1 O5 91.4(3) 3_666 . ?
O3 Cr1 O5 88.6(3) . . ?
O5 Cr1 O5 180.0 3_666 . ?
O4 K1 O4 180.0 4_666 2_556 ?
O4 K1 O2 100.2(3) 4_666 4_566 ?
O4 K1 O2 79.8(3) 2_556 4_566 ?
O4 K1 O2 79.8(3) 4_666 2_656 ?
O4 K1 O2 100.2(3) 2_556 2_656 ?
O2 K1 O2 180.00(19) 4_566 2_656 ?
O4 K1 O6 72.6(3) 4_666 . ?
O4 K1 O6 107.4(3) 2_556 . ?
O2 K1 O6 74.0(2) 4_566 . ?
O2 K1 O6 106.0(2) 2_656 . ?
O4 K1 O6 107.4(3) 4_666 3_667 ?
O4 K1 O6 72.6(3) 2_556 3_667 ?
O2 K1 O6 106.0(2) 4_566 3_667 ?
O2 K1 O6 74.0(2) 2_656 3_667 ?
O6 K1 O6 180.0 . 3_667 ?
O4 K1 C2 22.0(3) 4_666 4_666 ?
O4 K1 C2 158.0(3) 2_556 4_666 ?
O2 K1 C2 78.3(3) 4_566 4_666 ?
O2 K1 C2 101.7(3) 2_656 4_666 ?
O6 K1 C2 66.9(3) . 4_666 ?
O6 K1 C2 113.1(3) 3_667 4_666 ?
O4 K1 C2 158.0(3) 4_666 2_556 ?
O4 K1 C2 22.0(3) 2_556 2_556 ?
O2 K1 C2 101.7(3) 4_566 2_556 ?
O2 K1 C2 78.3(3) 2_656 2_556 ?
O6 K1 C2 113.1(3) . 2_556 ?
O6 K1 C2 66.9(3) 3_667 2_556 ?
C2 K1 C2 180.0 4_666 2_556 ?
O4 K1 C1 112.1(3) 4_666 4_566 ?
O4 K1 C1 67.9(3) 2_556 4_566 ?
O2 K1 C1 20.5(3) 4_566 4_566 ?
O2 K1 C1 159.5(3) 2_656 4_566 ?
O6 K1 C1 93.7(3) . 4_566 ?
O6 K1 C1 86.3(3) 3_667 4_566 ?
C2 K1 C1 90.9(3) 4_666 4_566 ?
C2 K1 C1 89.1(3) 2_556 4_566 ?
O4 K1 C1 67.9(3) 4_666 2_656 ?
O4 K1 C1 112.1(3) 2_556 2_656 ?
O2 K1 C1 159.5(3) 4_566 2_656 ?
O2 K1 C1 20.5(3) 2_656 2_656 ?
O6 K1 C1 86.3(3) . 2_656 ?
O6 K1 C1 93.7(3) 3_667 2_656 ?
C2 K1 C1 89.1(3) 4_666 2_656 ?
C2 K1 C1 90.9(3) 2_556 2_656 ?
C1 K1 C1 180.0(4) 4_566 2_656 ?
O4 K1 C3 89.3(3) 4_666 3_667 ?
O4 K1 C3 90.7(3) 2_556 3_667 ?
O2 K1 C3 115.4(2) 4_566 3_667 ?
O2 K1 C3 64.6(2) 2_656 3_667 ?
O6 K1 C3 161.2(3) . 3_667 ?
O6 K1 C3 18.8(3) 3_667 3_667 ?
C2 K1 C3 98.1(3) 4_666 3_667 ?
C2 K1 C3 81.9(3) 2_556 3_667 ?
C1 K1 C3 97.9(3) 4_566 3_667 ?
C1 K1 C3 82.1(3) 2_656 3_667 ?
O4 K1 C3 90.7(3) 4_666 . ?
O4 K1 C3 89.3(3) 2_556 . ?
O2 K1 C3 64.6(2) 4_566 . ?
O2 K1 C3 115.4(2) 2_656 . ?
O6 K1 C3 18.8(3) . . ?
O6 K1 C3 161.2(3) 3_667 . ?
C2 K1 C3 81.9(3) 4_666 . ?
C2 K1 C3 98.1(3) 2_556 . ?
C1 K1 C3 82.1(3) 4_566 . ?
C1 K1 C3 97.9(3) 2_656 . ?
C3 K1 C3 180.0 3_667 . ?
O1 C1 O2 127.7(12) . . ?
O1 C1 K1 168.8(9) . 2_646 ?
O2 C1 K1 48.5(6) . 2_646 ?
O1 C1 H1 116.1 . . ?
O2 C1 H1 116.1 . . ?
K1 C1 H1 68.9 2_646 . ?
O3 C2 O4 120.7(10) . . ?
O3 C2 K1 157.2(8) . 2_546 ?
O4 C2 K1 49.0(6) . 2_546 ?
O3 C2 H2 119.7 . . ?
O4 C2 H2 119.7 . . ?
K1 C2 H2 74.4 2_546 . ?
O5 C3 O6 123.6(12) . . ?
O5 C3 K1 160.1(7) . . ?
O6 C3 K1 44.3(6) . . ?
O5 C3 H3 118.2 . . ?
O6 C3 H3 118.2 . . ?
K1 C3 H3 76.2 . . ?
C1 O1 Cr1 124.5(8) . . ?
C1 O2 K1 111.0(7) . 2_646 ?
C2 O3 Cr1 125.4(7) . . ?
C2 O4 K1 109.1(7) . 2_546 ?
C3 O5 Cr1 125.0(8) . . ?
C3 O6 K1 116.9(8) . . ?
C4 N1 H1A 109.5 . . ?
C4 N1 H1B 109.5 . . ?
H1A N1 H1B 109.5 . . ?
C4 N1 H1C 109.5 . . ?
H1A N1 H1C 109.5 . . ?
H1B N1 H1C 109.5 . . ?
C5 C4 N1 110.2(16) . . ?
C5 C4 H4A 109.6 . . ?
N1 C4 H4A 109.6 . . ?
C5 C4 H4B 109.6 . . ?
N1 C4 H4B 109.6 . . ?
H4A C4 H4B 108.1 . . ?
C4 C5 H5A 109.5 . . ?
C4 C5 H5B 109.5 . . ?
H5A C5 H5B 109.5 . . ?
C4 C5 H5C 109.5 . . ?
H5A C5 H5C 109.5 . . ?
H5B C5 H5C 109.5 . . ?

loop_
_geom_bond_atom_site_label_1
_geom_bond_atom_site_label_2
_geom_bond_distance
_geom_bond_site_symmetry_2
_geom_bond_publ_flag
Cr1 O1 1.960(7) . ?
Cr1 O1 1.960(7) 3_666 ?
Cr1 O3 1.961(7) 3_666 ?
Cr1 O3 1.961(7) . ?
Cr1 O5 1.973(7) 3_666 ?
Cr1 O5 1.973(7) . ?
K1 O4 2.594(10) 4_666 ?
K1 O4 2.594(10) 2_556 ?
K1 O2 2.667(8) 4_566 ?
K1 O2 2.667(8) 2_656 ?
K1 O6 2.679(8) . ?
K1 O6 2.679(8) 3_667 ?
K1 C2 3.251(12) 4_666 ?
K1 C2 3.251(12) 2_556 ?
K1 C1 3.326(13) 4_566 ?
K1 C1 3.326(13) 2_656 ?
K1 C3 3.421(10) 3_667 ?
K1 C3 3.421(10) . ?
C1 O1 1.237(14) . ?
C1 O2 1.249(14) . ?
C1 H1 0.9300 . ?
C2 O3 1.247(13) . ?
C2 O4 1.286(13) . ?
C2 H2 0.9300 . ?
C3 O5 1.208(12) . ?
C3 O6 1.238(13) . ?
C3 H3 0.9300 . ?
N1 C4 1.436(19) . ?
N1 H1A 0.8900 . ?
N1 H1B 0.8900 . ?
N1 H1C 0.8900 . ?
C4 C5 1.31(2) . ?
C4 H4A 0.9700 . ?
C4 H4B 0.9700 . ?
C5 H5A 0.9600 . ?
C5 H5B 0.9600 . ?
C5 H5C 0.9600 . ?
